data_1517178
loop_
_publ_author_name
'Wang, Hui'
'Li, Yi'
'Xu, Ming-Hua'

_publ_section_title
;
 Rhodium-catalyzed highly enantioselective arylation of cyclic
 diketimines: efficient synthesis of chiral tetrasubstituted
 1,2,5-thiadiazoline 1,1-dioxides.
;
_journal_issue 15
_journal_name_full 'Organic letters'
_journal_page_first 3962
_journal_page_last 3965
_journal_paper_doi 10.1021/ol501770q
_journal_volume 16
_journal_year 2014
_chemical_absolute_configuration R
_chemical_formula_sum 'C22 H19 Cl N2 O2 S'
_chemical_formula_weight 410.91
_chemical_name_systematic
; 
 ? 
;
_space_group_IT_number 1
_symmetry_cell_setting triclinic
_symmetry_space_group_name_Hall 'P 1'
_symmetry_space_group_name_H-M 'P 1'
_atom_sites_solution_hydrogens geom
_atom_sites_solution_primary direct
_atom_sites_solution_secondary difmap
_audit_creation_method SHELXL-97
_cell_angle_alpha 93.078(4)
_cell_angle_beta 90.520(4)
_cell_angle_gamma 118.662(4)
_cell_formula_units_Z 2
_cell_length_a 10.0479(8)
_cell_length_b 10.4624(8)
_cell_length_c 10.6624(8)
_cell_measurement_temperature 296(2)
_cell_volume 981.34(14)
_computing_cell_refinement 'Bruker SMART'
_computing_data_collection 'Bruker SMART'
_computing_data_reduction 'Bruker SMART'
_computing_structure_refinement 'SHELXL-97 (Sheldrick, 2008)'
_computing_structure_solution 'SHELXS-97 (Sheldrick, 2008)'
_diffrn_ambient_temperature 296(2)
_diffrn_measured_fraction_theta_full 1.000
_diffrn_measured_fraction_theta_max 1.000
_diffrn_radiation_monochromator graphite
_diffrn_radiation_source 'fine-focus sealed tube'
_diffrn_radiation_type MoK\a
_diffrn_radiation_wavelength 0.71073
_diffrn_reflns_av_R_equivalents 0.0894
_diffrn_reflns_av_sigmaI/netI 0.0878
_diffrn_reflns_limit_h_max 11
_diffrn_reflns_limit_h_min -11
_diffrn_reflns_limit_k_max 12
_diffrn_reflns_limit_k_min -11
_diffrn_reflns_limit_l_max 12
_diffrn_reflns_limit_l_min -12
_diffrn_reflns_number 14363
_diffrn_reflns_theta_full 25.00
_diffrn_reflns_theta_max 25.00
_diffrn_reflns_theta_min 1.91
_exptl_absorpt_coefficient_mu 0.322
_exptl_absorpt_correction_T_max 0.9904
_exptl_absorpt_correction_T_min 0.9624
_exptl_absorpt_correction_type multi-scan
_exptl_absorpt_process_details sadabs
_exptl_crystal_density_diffrn 1.391
_exptl_crystal_density_method 'not measured'
_exptl_crystal_F_000 428.0
_exptl_crystal_size_max 0.12
_exptl_crystal_size_mid 0.05
_exptl_crystal_size_min 0.03
_refine_diff_density_max 0.227
_refine_diff_density_min -0.269
_refine_diff_density_rms 0.057
_refine_ls_abs_structure_details 'Flack H D (1983), Acta Cryst. A39, 876-881'
_refine_ls_abs_structure_Flack 0.04(6)
_refine_ls_extinction_method none
_refine_ls_goodness_of_fit_ref 0.960
_refine_ls_hydrogen_treatment mixed
_refine_ls_matrix_type full
_refine_ls_number_parameters 509
_refine_ls_number_reflns 6914
_refine_ls_number_restraints 3
_refine_ls_restrained_S_all 0.960
_refine_ls_R_factor_all 0.0650
_refine_ls_R_factor_gt 0.0420
_refine_ls_shift/su_max 0.015
_refine_ls_shift/su_mean 0.000
_refine_ls_structure_factor_coef Fsqd
_refine_ls_weighting_details 'calc w=1/[\s^2^(Fo^2^)+(0.0556P)^2^+0.0000P] where P=(Fo^2^+2Fc^2^)/3'
_refine_ls_weighting_scheme calc
_refine_ls_wR_factor_gt 0.0851
_refine_ls_wR_factor_ref 0.1094
_reflns_number_gt 4733
_reflns_number_total 6914
_reflns_threshold_expression >2sigma(I)
_cod_data_source_file ol501770q_si_002.cif
_cod_data_source_block mo_2013468_0m
_cod_depositor_comments
;
The following automatic conversions were performed:

'_symmetry_cell_setting' value 'Triclinic' changed to 'triclinic'
according to
/usr/data/users/saulius/crontab/automatic-downloads/rss-feeds/ACS/lib/dictionaries/cif_core.dic
dictionary named 'cif_core.dic' version 2.4.2 from 2011-04-26.

Automatic conversion script
Id: cif_fix_values 2281 2013-09-26 08:29:07Z andrius 

 Adding full bibliography for 1517178.cif.
;
_cod_original_cell_volume 981.34(13)
_cod_original_sg_symbol_H-M P1
_cod_database_code 1517178

loop_
_symmetry_equiv_pos_as_xyz
'x, y, z'

loop_
_atom_site_label
_atom_site_type_symbol
_atom_site_fract_x
_atom_site_fract_y
_atom_site_fract_z
_atom_site_U_iso_or_equiv
_atom_site_adp_type
_atom_site_occupancy
_atom_site_symmetry_multiplicity
_atom_site_calc_flag
_atom_site_refinement_flags
Cl1 Cl 0.35432(18) 0.98260(14) 0.91310(11) 0.0823(5) Uani 1 1 d .
Cl1' Cl 0.14477(12) 0.16526(14) 1.11644(12) 0.0735(4) Uani 1 1 d .
S1 S -0.06217(11) 0.32729(13) 0.40885(10) 0.0530(3) Uani 1 1 d .
S1' S 0.92499(14) 0.33986(12) 0.91108(10) 0.0538(3) Uani 1 1 d .
O1 O -0.1888(4) 0.3503(5) 0.4116(4) 0.1054(16) Uani 1 1 d .
O2 O -0.0858(4) 0.1862(3) 0.3685(3) 0.0915(13) Uani 1 1 d .
O1' O 1.0759(5) 0.3687(5) 0.9167(3) 0.1028(15) Uani 1 1 d .
O2' O 0.8128(5) 0.1980(4) 0.8677(3) 0.0951(14) Uani 1 1 d .
N1 N 0.0697(3) 0.4485(3) 0.3218(3) 0.0405(8) Uani 1 1 d .
N2 N 0.0310(3) 0.3834(3) 0.5437(3) 0.0367(7) Uani 1 1 d .
H101 H -0.0085 0.3577 0.6154 0.044 Uiso 1 1 calc R
N2' N 0.8819(3) 0.3900(3) 1.0450(3) 0.0388(8) Uani 1 1 d .
H2' H 0.8950 0.3626 1.1166 0.047 Uiso 1 1 calc R
N1' N 0.9073(4) 0.4581(4) 0.8234(3) 0.0415(8) Uani 1 1 d .
C16 C 0.5347(5) 0.1708(5) 0.6154(4) 0.0592(12) Uani 1 1 d .
H16A H 0.4695 0.0683 0.5963 0.089 Uiso 1 1 calc R
H16B H 0.5676 0.1876 0.7024 0.089 Uiso 1 1 calc R
H16C H 0.6215 0.2045 0.5639 0.089 Uiso 1 1 calc R
C13 C 0.4488(4) 0.2530(4) 0.5897(4) 0.0398(9) Uani 1 1 d .
C12 C 0.4838(4) 0.3445(4) 0.4933(4) 0.0422(10) Uani 1 1 d .
H14 H 0.5631 0.3570 0.4421 0.051 Uiso 1 1 calc R
C11 C 0.4044(4) 0.4183(4) 0.4703(3) 0.0401(9) Uani 1 1 d .
H15 H 0.4319 0.4800 0.4046 0.048 Uiso 1 1 calc R
C10 C 0.2858(4) 0.4028(4) 0.5420(3) 0.0310(8) Uani 1 1 d .
C2 C 0.1943(4) 0.4855(4) 0.5254(3) 0.0322(8) Uani 1 1 d .
C1 C 0.1942(4) 0.5234(4) 0.3865(3) 0.0328(9) Uani 1 1 d .
C3 C 0.3268(4) 0.6356(4) 0.3244(3) 0.0303(8) Uani 1 1 d .
C4 C 0.4304(4) 0.7677(4) 0.3836(4) 0.0451(10) Uani 1 1 d .
H18 H 0.4226 0.7868 0.4686 0.054 Uiso 1 1 calc R
C5 C 0.5462(5) 0.8722(5) 0.3173(4) 0.0485(11) Uani 1 1 d .
H19 H 0.6130 0.9614 0.3586 0.058 Uiso 1 1 calc R
C6 C 0.5649(4) 0.8473(4) 0.1915(3) 0.0402(10) Uani 1 1 d .
C7 C 0.6878(5) 0.9586(5) 0.1208(4) 0.0632(13) Uani 1 1 d .
H100 H 0.7472 1.0441 0.1756 0.095 Uiso 1 1 calc R
H3 H 0.6447 0.9839 0.0520 0.095 Uiso 1 1 calc R
H20 H 0.7516 0.9203 0.0890 0.095 Uiso 1 1 calc R
C17 C 0.2437(4) 0.6166(4) 0.6200(3) 0.0325(9) Uani 1 1 d .
C18 C 0.3650(5) 0.6615(4) 0.7042(4) 0.0468(11) Uani 1 1 d .
H9 H 0.4233 0.6143 0.7017 0.056 Uiso 1 1 calc R
C19 C 0.4006(6) 0.7756(5) 0.7919(4) 0.0558(12) Uani 1 1 d .
H8 H 0.4831 0.8054 0.8480 0.067 Uiso 1 1 calc R
C20 C 0.3159(6) 0.8448(4) 0.7968(4) 0.0508(11) Uani 1 1 d .
C21 C 0.1990(5) 0.8075(5) 0.7108(4) 0.0513(11) Uani 1 1 d .
H7 H 0.1438 0.8579 0.7120 0.062 Uiso 1 1 calc R
C22 C 0.1644(4) 0.6936(4) 0.6219(4) 0.0414(10) Uani 1 1 d .
H6 H 0.0862 0.6684 0.5624 0.050 Uiso 1 1 calc R
C14 C 0.3292(5) 0.2363(5) 0.6624(4) 0.0479(11) Uani 1 1 d .
H11 H 0.3027 0.1747 0.7281 0.058 Uiso 1 1 calc R
C15 C 0.2474(5) 0.3091(4) 0.6399(4) 0.0445(10) Uani 1 1 d .
H10 H 0.1669 0.2955 0.6900 0.053 Uiso 1 1 calc R
C9 C 0.3427(4) 0.6090(4) 0.1978(3) 0.0403(9) Uani 1 1 d .
H17 H 0.2727 0.5217 0.1558 0.048 Uiso 1 1 calc R
C8 C 0.4616(5) 0.7115(4) 0.1343(4) 0.0461(10) Uani 1 1 d .
H16 H 0.4734 0.6894 0.0508 0.055 Uiso 1 1 calc R
C9' C 0.7889(6) 0.9668(5) 0.6260(4) 0.0616(13) Uani 1 1 d .
H21 H 0.8658 1.0047 0.5649 0.092 Uiso 1 1 calc R
H26 H 0.8001 1.0447 0.6843 0.092 Uiso 1 1 calc R
H27 H 0.6905 0.9232 0.5842 0.092 Uiso 1 1 calc R
C6' C 0.8051(5) 0.8538(4) 0.6954(4) 0.0430(10) Uani 1 1 d .
C5' C 0.8563(5) 0.8812(5) 0.8203(4) 0.0500(11) Uani 1 1 d .
H28 H 0.8829 0.9719 0.8604 0.060 Uiso 1 1 calc R
C4' C 0.8689(5) 0.7786(4) 0.8861(4) 0.0456(10) Uani 1 1 d .
H29 H 0.9003 0.7991 0.9705 0.055 Uiso 1 1 calc R
C3' C 0.8348(4) 0.6432(4) 0.8274(3) 0.0333(8) Uani 1 1 d .
C1' C 0.8567(4) 0.5310(4) 0.8893(3) 0.0331(8) Uani 1 1 d .
C2' C 0.8173(4) 0.4888(4) 1.0274(3) 0.0328(9) Uani 1 1 d .
C10' C 0.8957(4) 0.6203(4) 1.1233(3) 0.0324(8) Uani 1 1 d .
C11' C 1.0537(4) 0.7003(4) 1.1284(4) 0.0420(10) Uani 1 1 d .
H38 H 1.1087 0.6762 1.0712 0.050 Uiso 1 1 calc R
C12' C 1.1295(5) 0.8148(4) 1.2174(4) 0.0495(11) Uani 1 1 d .
H39 H 1.2350 0.8670 1.2193 0.059 Uiso 1 1 calc R
C13' C 1.0505(5) 0.8529(4) 1.3037(4) 0.0487(11) Uani 1 1 d .
C16' C 1.1327(6) 0.9752(5) 1.4054(4) 0.0721(15) Uani 1 1 d .
H23 H 1.1585 1.0673 1.3718 0.108 Uiso 1 1 calc R
H40 H 1.2237 0.9751 1.4336 0.108 Uiso 1 1 calc R
H22 H 1.0679 0.9605 1.4748 0.108 Uiso 1 1 calc R
C7' C 0.7683(5) 0.7187(4) 0.6388(4) 0.0458(10) Uani 1 1 d .
H25 H 0.7318 0.6970 0.5556 0.055 Uiso 1 1 calc R
C8' C 0.7840(4) 0.6155(4) 0.7017(3) 0.0406(10) Uani 1 1 d .
H24 H 0.7606 0.5263 0.6602 0.049 Uiso 1 1 calc R
C17' C 0.6453(4) 0.4047(4) 1.0414(3) 0.0301(8) Uani 1 1 d .
C22' C 0.5411(4) 0.4228(4) 0.9693(4) 0.0430(10) Uani 1 1 d .
H35 H 0.5749 0.4860 0.9047 0.052 Uiso 1 1 calc R
C21' C 0.3873(4) 0.3486(4) 0.9916(4) 0.0459(10) Uani 1 1 d .
H34 H 0.3185 0.3619 0.9424 0.055 Uiso 1 1 calc R
C20' C 0.3379(4) 0.2558(4) 1.0867(4) 0.0420(10) Uani 1 1 d .
C19' C 0.4368(5) 0.2356(5) 1.1590(4) 0.0482(11) Uani 1 1 d .
H33 H 0.4022 0.1731 1.2240 0.058 Uiso 1 1 calc R
C18' C 0.5904(5) 0.3091(5) 1.1352(4) 0.0481(11) Uani 1 1 d .
H32 H 0.6578 0.2934 1.1839 0.058 Uiso 1 1 calc R
C15' C 0.8177(5) 0.6612(4) 1.2062(3) 0.0462(10) Uani 1 1 d .
H37 H 0.7122 0.6107 1.2032 0.055 Uiso 1 1 calc R
C14' C 0.8942(5) 0.7771(5) 1.2948(4) 0.0526(11) Uani 1 1 d .
H36 H 0.8390 0.8041 1.3493 0.063 Uiso 1 1 calc R

loop_
_atom_site_aniso_label
_atom_site_aniso_U_11
_atom_site_aniso_U_22
_atom_site_aniso_U_33
_atom_site_aniso_U_23
_atom_site_aniso_U_13
_atom_site_aniso_U_12
Cl1 0.1365(13) 0.0555(7) 0.0504(7) -0.0103(6) 0.0093(7) 0.0439(8)
Cl1' 0.0420(6) 0.0761(8) 0.0965(10) 0.0314(7) 0.0164(7) 0.0211(6)
S1 0.0294(6) 0.0654(8) 0.0451(6) 0.0168(6) -0.0012(5) 0.0062(5)
S1' 0.0825(9) 0.0671(8) 0.0428(6) 0.0129(6) 0.0145(6) 0.0596(7)
O1 0.0399(19) 0.192(5) 0.082(3) 0.067(3) 0.0116(18) 0.049(2)
O2 0.108(3) 0.045(2) 0.057(2) -0.0025(17) -0.003(2) -0.0139(19)
O1' 0.115(3) 0.189(4) 0.081(3) 0.050(3) 0.042(2) 0.130(3)
O2' 0.187(4) 0.053(2) 0.054(2) -0.0071(17) -0.006(2) 0.066(3)
N1 0.0289(18) 0.048(2) 0.0384(18) 0.0074(16) -0.0030(16) 0.0133(16)
N2 0.0321(17) 0.0414(18) 0.0284(16) 0.0097(14) 0.0073(14) 0.0103(15)
N2' 0.0520(19) 0.0436(19) 0.0333(17) 0.0102(14) 0.0038(15) 0.0321(16)
N1' 0.050(2) 0.051(2) 0.0354(17) 0.0088(16) 0.0106(16) 0.0336(17)
C16 0.056(3) 0.058(3) 0.077(3) 0.023(2) 0.008(2) 0.036(2)
C13 0.041(2) 0.038(2) 0.041(2) 0.0006(19) -0.0012(19) 0.0199(19)
C12 0.036(2) 0.050(2) 0.044(2) 0.006(2) 0.0054(19) 0.0230(19)
C11 0.037(2) 0.047(2) 0.039(2) 0.0124(18) 0.0059(19) 0.0205(19)
C10 0.033(2) 0.032(2) 0.0280(19) -0.0008(16) -0.0009(16) 0.0164(17)
C2 0.0298(19) 0.037(2) 0.0283(19) 0.0039(16) 0.0020(16) 0.0146(17)
C1 0.036(2) 0.030(2) 0.035(2) 0.0031(17) 0.0050(18) 0.0188(18)
C3 0.0284(19) 0.033(2) 0.0285(18) 0.0089(16) 0.0032(16) 0.0132(17)
C4 0.042(2) 0.047(2) 0.029(2) 0.0040(18) 0.0057(18) 0.008(2)
C5 0.044(2) 0.046(2) 0.035(2) 0.0051(19) -0.001(2) 0.006(2)
C6 0.036(2) 0.041(2) 0.039(2) 0.0120(19) 0.0063(19) 0.014(2)
C7 0.060(3) 0.064(3) 0.046(3) 0.011(2) 0.014(2) 0.013(3)
C17 0.035(2) 0.037(2) 0.0265(19) 0.0074(16) 0.0096(17) 0.0180(18)
C18 0.055(3) 0.052(3) 0.039(2) -0.001(2) -0.003(2) 0.031(2)
C19 0.072(3) 0.051(3) 0.041(2) -0.003(2) -0.013(2) 0.027(3)
C20 0.074(3) 0.039(2) 0.035(2) -0.0001(19) 0.012(2) 0.024(2)
C21 0.060(3) 0.040(2) 0.061(3) 0.006(2) 0.018(2) 0.029(2)
C22 0.034(2) 0.046(3) 0.049(2) 0.004(2) 0.0021(19) 0.023(2)
C14 0.066(3) 0.050(3) 0.039(2) 0.011(2) 0.003(2) 0.036(2)
C15 0.054(3) 0.048(3) 0.039(2) 0.006(2) 0.011(2) 0.031(2)
C9 0.042(2) 0.038(2) 0.037(2) 0.0014(18) 0.0042(19) 0.0171(19)
C8 0.055(3) 0.050(3) 0.033(2) 0.008(2) 0.014(2) 0.023(2)
C9' 0.094(4) 0.058(3) 0.048(3) 0.018(2) 0.004(3) 0.047(3)
C6' 0.047(2) 0.045(2) 0.041(2) 0.016(2) 0.006(2) 0.025(2)
C5' 0.083(3) 0.048(3) 0.035(2) 0.002(2) 0.002(2) 0.044(3)
C4' 0.070(3) 0.045(2) 0.032(2) 0.0038(19) 0.001(2) 0.035(2)
C3' 0.036(2) 0.037(2) 0.032(2) 0.0105(17) 0.0057(17) 0.0211(18)
C1' 0.032(2) 0.034(2) 0.033(2) 0.0028(16) -0.0006(17) 0.0151(17)
C2' 0.039(2) 0.035(2) 0.030(2) 0.0054(17) -0.0004(17) 0.0216(18)
C10' 0.036(2) 0.037(2) 0.028(2) 0.0064(17) -0.0003(17) 0.0202(18)
C11' 0.040(2) 0.040(2) 0.045(2) 0.006(2) 0.006(2) 0.019(2)
C12' 0.039(2) 0.038(2) 0.061(3) 0.007(2) -0.012(2) 0.010(2)
C13' 0.064(3) 0.042(2) 0.033(2) -0.0004(19) -0.009(2) 0.020(2)
C16' 0.091(4) 0.049(3) 0.054(3) -0.012(2) -0.020(3) 0.018(3)
C7' 0.053(3) 0.048(3) 0.033(2) 0.004(2) -0.0115(19) 0.022(2)
C8' 0.046(2) 0.035(2) 0.036(2) -0.0017(18) -0.0043(19) 0.0169(19)
C17' 0.035(2) 0.031(2) 0.0258(18) 0.0030(16) 0.0034(16) 0.0173(17)
C22' 0.045(2) 0.053(3) 0.037(2) 0.0187(19) 0.008(2) 0.026(2)
C21' 0.039(2) 0.057(3) 0.049(3) 0.007(2) -0.002(2) 0.029(2)
C20' 0.038(2) 0.040(2) 0.043(2) 0.001(2) 0.006(2) 0.0148(19)
C19' 0.044(3) 0.055(3) 0.043(2) 0.016(2) 0.006(2) 0.020(2)
C18' 0.042(2) 0.053(3) 0.043(2) 0.010(2) -0.011(2) 0.018(2)
C15' 0.041(2) 0.052(3) 0.038(2) -0.002(2) 0.001(2) 0.017(2)
C14' 0.059(3) 0.054(3) 0.039(2) -0.006(2) 0.010(2) 0.023(2)

loop_
_atom_type_symbol
_atom_type_description
_atom_type_scat_dispersion_real
_atom_type_scat_dispersion_imag
_atom_type_scat_source
C C 0.0033 0.0016 'International Tables Vol C Tables 4.2.6.8 and 6.1.1.4'
H H 0.0000 0.0000 'International Tables Vol C Tables 4.2.6.8 and 6.1.1.4'
N N 0.0061 0.0033 'International Tables Vol C Tables 4.2.6.8 and 6.1.1.4'
O O 0.0106 0.0060 'International Tables Vol C Tables 4.2.6.8 and 6.1.1.4'
S S 0.1246 0.1234 'International Tables Vol C Tables 4.2.6.8 and 6.1.1.4'
Cl Cl 0.1484 0.1585 'International Tables Vol C Tables 4.2.6.8 and 6.1.1.4'

loop_
_geom_angle_atom_site_label_1
_geom_angle_atom_site_label_2
_geom_angle_atom_site_label_3
_geom_angle
O1 S1 O2 118.0(3)
O1 S1 N2 109.5(2)
O2 S1 N2 111.4(2)
O1 S1 N1 109.7(2)
O2 S1 N1 108.4(2)
N2 S1 N1 97.88(15)
O1' S1' O2' 117.8(3)
O1' S1' N2' 110.0(2)
O2' S1' N2' 111.3(2)
O1' S1' N1' 110.2(2)
O2' S1' N1' 107.73(19)
N2' S1' N1' 98.02(16)
C1 N1 S1 110.5(2)
C2 N2 S1 110.4(2)
C2 N2 H101 124.8
S1 N2 H101 124.8
C2' N2' S1' 111.1(2)
C2' N2' H2' 124.5
S1' N2' H2' 124.5
C1' N1' S1' 110.0(3)
C13 C16 H16A 109.5
C13 C16 H16B 109.5
H16A C16 H16B 109.5
C13 C16 H16C 109.5
H16A C16 H16C 109.5
H16B C16 H16C 109.5
C12 C13 C14 117.2(4)
C12 C13 C16 122.2(4)
C14 C13 C16 120.6(4)
C13 C12 C11 121.7(4)
C13 C12 H14 119.2
C11 C12 H14 119.2
C10 C11 C12 121.5(4)
C10 C11 H15 119.2
C12 C11 H15 119.2
C11 C10 C15 117.7(3)
C11 C10 C2 124.8(3)
C15 C10 C2 117.5(3)
N2 C2 C17 107.7(3)
N2 C2 C10 108.7(3)
C17 C2 C10 113.1(3)
N2 C2 C1 102.7(3)
C17 C2 C1 113.6(3)
C10 C2 C1 110.5(3)
N1 C1 C3 118.6(3)
N1 C1 C2 116.4(3)
C3 C1 C2 124.9(3)
C4 C3 C9 118.5(3)
C4 C3 C1 123.6(3)
C9 C3 C1 117.8(3)
C3 C4 C5 120.6(3)
C3 C4 H18 119.7
C5 C4 H18 119.7
C6 C5 C4 121.8(4)
C6 C5 H19 119.1
C4 C5 H19 119.1
C5 C6 C8 116.7(3)
C5 C6 C7 121.8(4)
C8 C6 C7 121.4(3)
C6 C7 H100 109.5
C6 C7 H3 109.5
H100 C7 H3 109.5
C6 C7 H20 109.5
H100 C7 H20 109.5
H3 C7 H20 109.5
C22 C17 C18 118.2(3)
C22 C17 C2 119.2(3)
C18 C17 C2 122.6(3)
C19 C18 C17 120.6(4)
C19 C18 H9 119.7
C17 C18 H9 119.7
C20 C19 C18 120.2(4)
C20 C19 H8 119.9
C18 C19 H8 119.9
C19 C20 C21 120.7(4)
C19 C20 Cl1 120.3(4)
C21 C20 Cl1 119.0(4)
C20 C21 C22 118.8(4)
C20 C21 H7 120.6
C22 C21 H7 120.6
C17 C22 C21 121.3(4)
C17 C22 H6 119.4
C21 C22 H6 119.4
C13 C14 C15 121.7(4)
C13 C14 H11 119.1
C15 C14 H11 119.1
C14 C15 C10 120.1(4)
C14 C15 H10 120.0
C10 C15 H10 120.0
C8 C9 C3 120.4(4)
C8 C9 H17 119.8
C3 C9 H17 119.8
C9 C8 C6 121.9(3)
C9 C8 H16 119.0
C6 C8 H16 119.0
C6' C9' H21 109.5
C6' C9' H26 109.5
H21 C9' H26 109.5
C6' C9' H27 109.5
H21 C9' H27 109.5
H26 C9' H27 109.5
C7' C6' C5' 117.4(4)
C7' C6' C9' 121.7(4)
C5' C6' C9' 120.9(4)
C4' C5' C6' 121.8(4)
C4' C5' H28 119.1
C6' C5' H28 119.1
C5' C4' C3' 120.5(4)
C5' C4' H29 119.8
C3' C4' H29 119.8
C8' C3' C4' 117.9(3)
C8' C3' C1' 118.4(3)
C4' C3' C1' 123.6(3)
N1' C1' C3' 117.9(3)
N1' C1' C2' 116.7(3)
C3' C1' C2' 125.4(3)
N2' C2' C17' 109.3(3)
N2' C2' C10' 108.5(3)
C17' C2' C10' 112.4(3)
N2' C2' C1' 102.4(3)
C17' C2' C1' 111.0(3)
C10' C2' C1' 112.7(3)
C15' C10' C11' 118.2(3)
C15' C10' C2' 123.0(3)
C11' C10' C2' 118.8(3)
C12' C11' C10' 120.8(4)
C12' C11' H38 119.6
C10' C11' H38 119.6
C11' C12' C13' 120.8(4)
C11' C12' H39 119.6
C13' C12' H39 119.6
C14' C13' C12' 118.0(4)
C14' C13' C16' 120.6(4)
C12' C13' C16' 121.4(4)
C13' C16' H23 109.5
C13' C16' H40 109.5
H23 C16' H40 109.5
C13' C16' H22 109.5
H23 C16' H22 109.5
H40 C16' H22 109.5
C8' C7' C6' 121.8(3)
C8' C7' H25 119.1
C6' C7' H25 119.1
C7' C8' C3' 120.6(3)
C7' C8' H24 119.7
C3' C8' H24 119.7
C18' C17' C22' 117.5(3)
C18' C17' C2' 118.1(3)
C22' C17' C2' 124.3(3)
C17' C22' C21' 121.3(3)
C17' C22' H35 119.3
C21' C22' H35 119.3
C20' C21' C22' 119.2(4)
C20' C21' H34 120.4
C22' C21' H34 120.4
C19' C20' C21' 121.0(4)
C19' C20' Cl1' 119.9(3)
C21' C20' Cl1' 119.1(3)
C20' C19' C18' 119.4(4)
C20' C19' H33 120.3
C18' C19' H33 120.3
C17' C18' C19' 121.6(4)
C17' C18' H32 119.2
C19' C18' H32 119.2
C10' C15' C14' 120.8(4)
C10' C15' H37 119.6
C14' C15' H37 119.6
C13' C14' C15' 121.3(4)
C13' C14' H36 119.3
C15' C14' H36 119.3

loop_
_geom_bond_atom_site_label_1
_geom_bond_atom_site_label_2
_geom_bond_distance
Cl1 C20 1.741(4)
Cl1' C20' 1.745(4)
S1 O1 1.404(4)
S1 O2 1.419(4)
S1 N2 1.627(3)
S1 N1 1.662(3)
S1' O1' 1.397(4)
S1' O2' 1.414(4)
S1' N2' 1.628(3)
S1' N1' 1.663(3)
N1 C1 1.281(4)
N2 C2 1.490(4)
N2 H101 0.8600
N2' C2' 1.480(5)
N2' H2' 0.8600
N1' C1' 1.287(4)
C16 C13 1.514(6)
C16 H16A 0.9600
C16 H16B 0.9600
C16 H16C 0.9600
C13 C12 1.374(5)
C13 C14 1.380(5)
C12 C11 1.379(5)
C12 H14 0.9300
C11 C10 1.369(5)
C11 H15 0.9300
C10 C15 1.397(5)
C10 C2 1.549(5)
C2 C17 1.528(5)
C2 C1 1.554(5)
C1 C3 1.480(5)
C3 C4 1.380(5)
C3 C9 1.390(5)
C4 C5 1.388(5)
C4 H18 0.9300
C5 C6 1.385(5)
C5 H19 0.9300
C6 C8 1.396(5)
C6 C7 1.477(6)
C7 H100 0.9600
C7 H3 0.9600
C7 H20 0.9600
C17 C22 1.377(5)
C17 C18 1.377(5)
C18 C19 1.375(6)
C18 H9 0.9300
C19 C20 1.356(6)
C19 H8 0.9300
C20 C21 1.370(6)
C21 C22 1.384(6)
C21 H7 0.9300
C22 H6 0.9300
C14 C15 1.390(6)
C14 H11 0.9300
C15 H10 0.9300
C9 C8 1.378(5)
C9 H17 0.9300
C8 H16 0.9300
C9' C6' 1.498(6)
C9' H21 0.9600
C9' H26 0.9600
C9' H27 0.9600
C6' C7' 1.379(5)
C6' C5' 1.388(5)
C5' C4' 1.367(5)
C5' H28 0.9300
C4' C3' 1.397(5)
C4' H29 0.9300
C3' C8' 1.394(5)
C3' C1' 1.480(5)
C1' C2' 1.559(5)
C2' C17' 1.530(5)
C2' C10' 1.534(5)
C10' C15' 1.368(5)
C10' C11' 1.394(5)
C11' C12' 1.380(5)
C11' H38 0.9300
C12' C13' 1.383(6)
C12' H39 0.9300
C13' C14' 1.378(6)
C13' C16' 1.522(6)
C16' H23 0.9600
C16' H40 0.9600
C16' H22 0.9600
C7' C8' 1.372(5)
C7' H25 0.9300
C8' H24 0.9300
C17' C18' 1.376(5)
C17' C22' 1.383(5)
C22' C21' 1.387(5)
C22' H35 0.9300
C21' C20' 1.368(5)
C21' H34 0.9300
C20' C19' 1.353(6)
C19' C18' 1.388(6)
C19' H33 0.9300
C18' H32 0.9300
C15' C14' 1.386(5)
C15' H37 0.9300
C14' H36 0.9300

loop_
_geom_torsion_atom_site_label_1
_geom_torsion_atom_site_label_2
_geom_torsion_atom_site_label_3
_geom_torsion_atom_site_label_4
_geom_torsion
O1 S1 N1 C1 121.9(3)
O2 S1 N1 C1 -107.9(3)
N2 S1 N1 C1 7.9(3)
O1 S1 N2 C2 -127.8(3)
O2 S1 N2 C2 99.8(3)
N1 S1 N2 C2 -13.6(3)
O1' S1' N2' C2' 126.8(3)
O2' S1' N2' C2' -100.8(3)
N1' S1' N2' C2' 11.8(3)
O1' S1' N1' C1' -120.0(3)
O2' S1' N1' C1' 110.3(3)
N2' S1' N1' C1' -5.2(3)
C14 C13 C12 C11 0.7(6)
C16 C13 C12 C11 179.7(4)
C13 C12 C11 C10 -0.6(6)
C12 C11 C10 C15 -0.1(5)
C12 C11 C10 C2 177.8(3)
S1 N2 C2 C17 134.2(3)
S1 N2 C2 C10 -103.0(3)
S1 N2 C2 C1 14.1(3)
C11 C10 C2 N2 140.5(3)
C15 C10 C2 N2 -41.5(4)
C11 C10 C2 C17 -100.0(4)
C15 C10 C2 C17 78.0(4)
C11 C10 C2 C1 28.5(5)
C15 C10 C2 C1 -153.5(3)
S1 N1 C1 C3 178.8(3)
S1 N1 C1 C2 0.3(4)
N2 C2 C1 N1 -9.2(4)
C17 C2 C1 N1 -125.2(3)
C10 C2 C1 N1 106.6(4)
N2 C2 C1 C3 172.3(3)
C17 C2 C1 C3 56.3(5)
C10 C2 C1 C3 -71.9(4)
N1 C1 C3 C4 143.5(4)
C2 C1 C3 C4 -38.0(5)
N1 C1 C3 C9 -33.0(5)
C2 C1 C3 C9 145.5(3)
C9 C3 C4 C5 1.0(6)
C1 C3 C4 C5 -175.4(4)
C3 C4 C5 C6 -1.7(7)
C4 C5 C6 C8 -0.1(6)
C4 C5 C6 C7 179.8(4)
N2 C2 C17 C22 -55.1(4)
C10 C2 C17 C22 -175.3(3)
C1 C2 C17 C22 57.9(4)
N2 C2 C17 C18 124.8(4)
C10 C2 C17 C18 4.7(5)
C1 C2 C17 C18 -122.2(4)
C22 C17 C18 C19 3.2(6)
C2 C17 C18 C19 -176.7(4)
C17 C18 C19 C20 0.4(6)
C18 C19 C20 C21 -3.4(7)
C18 C19 C20 Cl1 176.5(3)
C19 C20 C21 C22 2.8(6)
Cl1 C20 C21 C22 -177.1(3)
C18 C17 C22 C21 -3.9(6)
C2 C17 C22 C21 176.0(3)
C20 C21 C22 C17 0.9(6)
C12 C13 C14 C15 -0.3(6)
C16 C13 C14 C15 -179.3(4)
C13 C14 C15 C10 -0.3(6)
C11 C10 C15 C14 0.5(5)
C2 C10 C15 C14 -177.6(3)
C4 C3 C9 C8 1.5(6)
C1 C3 C9 C8 178.2(4)
C3 C9 C8 C6 -3.5(6)
C5 C6 C8 C9 2.7(6)
C7 C6 C8 C9 -177.2(4)
C7' C6' C5' C4' -0.7(6)
C9' C6' C5' C4' 178.6(4)
C6' C5' C4' C3' 2.2(7)
C5' C4' C3' C8' -1.8(6)
C5' C4' C3' C1' 175.2(4)
S1' N1' C1' C3' 179.4(3)
S1' N1' C1' C2' -2.9(4)
C8' C3' C1' N1' 36.3(5)
C4' C3' C1' N1' -140.6(4)
C8' C3' C1' C2' -141.1(4)
C4' C3' C1' C2' 41.9(5)
S1' N2' C2' C17' 104.3(3)
S1' N2' C2' C10' -132.9(3)
S1' N2' C2' C1' -13.5(3)
N1' C1' C2' N2' 10.6(4)
C3' C1' C2' N2' -172.0(3)
N1' C1' C2' C17' -106.0(3)
C3' C1' C2' C17' 71.5(4)
N1' C1' C2' C10' 127.0(3)
C3' C1' C2' C10' -55.6(4)
N2' C2' C10' C15' -124.7(4)
C17' C2' C10' C15' -3.7(5)
C1' C2' C10' C15' 122.6(4)
N2' C2' C10' C11' 53.9(4)
C17' C2' C10' C11' 174.9(3)
C1' C2' C10' C11' -58.8(4)
C15' C10' C11' C12' 2.0(5)
C2' C10' C11' C12' -176.7(3)
C10' C11' C12' C13' 0.1(6)
C11' C12' C13' C14' -2.6(6)
C11' C12' C13' C16' 177.7(4)
C5' C6' C7' C8' -1.2(6)
C9' C6' C7' C8' 179.5(4)
C6' C7' C8' C3' 1.6(6)
C4' C3' C8' C7' -0.1(6)
C1' C3' C8' C7' -177.2(4)
N2' C2' C17' C18' 41.0(4)
C10' C2' C17' C18' -79.5(4)
C1' C2' C17' C18' 153.2(3)
N2' C2' C17' C22' -141.9(3)
C10' C2' C17' C22' 97.6(4)
C1' C2' C17' C22' -29.7(5)
C18' C17' C22' C21' 0.6(6)
C2' C17' C22' C21' -176.5(3)
C17' C22' C21' C20' 0.0(6)
C22' C21' C20' C19' 0.0(6)
C22' C21' C20' Cl1' 178.8(3)
C21' C20' C19' C18' -0.7(6)
Cl1' C20' C19' C18' -179.5(3)
C22' C17' C18' C19' -1.3(6)
C2' C17' C18' C19' 175.9(4)
C20' C19' C18' C17' 1.4(6)
C11' C10' C15' C14' -1.4(6)
C2' C10' C15' C14' 177.2(4)
C12' C13' C14' C15' 3.2(6)
C16' C13' C14' C15' -177.2(4)
C10' C15' C14' C13' -1.2(6)
